data_1534566
loop_
_publ_author_name
'Lieb, A.'
'Schnick, W.'

_publ_section_title
;
 Ba Sm5 [Si9 Al3 N20] O - a nitridoaluminosilicate oxide with a new
 structure type composed of star-shaped [N(4) ((Si,Al) N3)4] units as
 secondary building units
;
_journal_name_full 'Solid State Sciences'
_journal_page_first 185
_journal_page_last 191
_journal_volume 8
_journal_year 2006
_chemical_formula_sum 'Al3 Ba N20 O Si9 Sm5'
_chemical_name_systematic 'Ba Sm5 (Si9 Al3 N20) O'
_space_group_IT_number 150
_symmetry_space_group_name_Hall 'P 3 2"'
_symmetry_space_group_name_H-M 'P 3 2 1'
_cell_angle_alpha 90
_cell_angle_beta 90
_cell_angle_gamma 120
_cell_formula_units_Z 1
_cell_length_a 9.5294
_cell_length_b 9.5294
_cell_length_c 6.1262
_cell_volume 481.785
_citation_journal_id_ASTM SSSCFJ
_cod_data_source_file Lieb_SSSCFJ_2006_920.cif
_cod_data_source_block Al3Ba1N20O1Si9Sm5
_cod_original_cell_volume 481.7846
_cod_original_formula_sum 'Al3 Ba1 N20 O1 Si9 Sm5'
_cod_database_code 1534566

loop_
_symmetry_equiv_pos_as_xyz
x,y,z
-y,x-y,z
-x+y,-x,z
y,x,-z
-x,-x+y,-z
x-y,-y,-z

loop_
_atom_site_label
_atom_site_type_symbol
_atom_site_fract_x
_atom_site_fract_y
_atom_site_fract_z
_atom_site_occupancy
_atom_site_U_iso_or_equiv
Ba1 Ba+2 0 1 0 1 0.0
N1 N-3 0 0.5197 0 1 0.0
N3 N-3 0.2218 0.7988 -0.2513 1 0.0
Al2 Al+3 0.392 1.0006 -0.2527 0.25 0.0
Al1 Al+3 0.18252 0.7149 0.0009 0.25 0.0
Sm2 Sm+3 0.3333 0.6667 0.5002 1 0.0
N5 N-3 0.4875 1 -0.5 1 0.0
N4 N-3 0.1891 0.8427 0.2093 1 0.0
O1 O-2 0 1 0.5 1 0.0
Si1 Si+4 0.18252 0.7149 0.0009 0.75 0.0
Si2 Si+4 0.392 1.0006 -0.2527 0.75 0.0
Sm1 Sm+3 0 0.7523 0.5 1 0.0
N2 N-3 0.3333 0.6667 0.0799 1 0.0
